data_4026377
loop_
_publ_author_name
'Ryo Shintani'
'Keiichi Ikehata'
'Tamio Hayashi'

_publ_section_title
;
 Synthesis of Nine-Membered Azlactones by Palladium-Catalyzed
 Ring-Expansion of \g-Methylidene-\d-valerolactones with Aziridines
;
_journal_name_full 'Journal of Organic Chemistry'
_journal_page_first 4776
_journal_page_last 4780
_journal_paper_doi 10.1021/jo2006158
_journal_volume 76
_journal_year 2011
_chemical_formula_moiety 'C28 H29 Cl N O4 S '
_chemical_formula_sum 'C28 H29 Cl N O4 S'
_chemical_formula_weight 511.05
_space_group_IT_number 15
_symmetry_cell_setting monoclinic
_symmetry_Int_Tables_number 15
_symmetry_space_group_name_Hall '-C 2yc'
_symmetry_space_group_name_H-M 'C 1 2/c 1'
_cell_angle_alpha 90.0000
_cell_angle_beta 105.4052(8)
_cell_angle_gamma 90.0000
_cell_formula_units_Z 8
_cell_length_a 32.1162(6)
_cell_length_b 15.8781(3)
_cell_length_c 10.14064(18)
_cell_measurement_reflns_used 20061
_cell_measurement_temperature 93.1
_cell_measurement_theta_max 68.3
_cell_measurement_theta_min 3.1
_cell_volume 4985.37(16)
_computing_cell_refinement PROCESS-AUTO
_computing_data_collection PROCESS-AUTO
_computing_data_reduction CrystalStructure
_computing_publication_material 'CrystalStructure 3.8'
_computing_structure_refinement CRYSTALS
_computing_structure_solution SIR92
_diffrn_ambient_temperature 93(1)
_diffrn_detector_area_resol_mean 10.00
_diffrn_measured_fraction_theta_full 0.997
_diffrn_measured_fraction_theta_max 0.997
_diffrn_measurement_device_type 'Rigaku RAXIS-RAPID'
_diffrn_measurement_method \w
_diffrn_radiation_type 'Cu K\a'
_diffrn_radiation_wavelength 1.54187
_diffrn_reflns_av_R_equivalents 0.046
_diffrn_reflns_limit_h_max 36
_diffrn_reflns_limit_h_min -38
_diffrn_reflns_limit_k_max 18
_diffrn_reflns_limit_k_min -19
_diffrn_reflns_limit_l_max 12
_diffrn_reflns_limit_l_min -11
_diffrn_reflns_number 24014
_diffrn_reflns_theta_full 68.24
_diffrn_reflns_theta_max 68.24
_exptl_absorpt_coefficient_mu 2.429
_exptl_absorpt_correction_T_max 0.615
_exptl_absorpt_correction_T_min 0.499
_exptl_absorpt_correction_type multi-scan
_exptl_absorpt_process_details
;
    Higashi, T. (1995). Program for Absorption Correction.
    Rigaku Corporation, Tokyo, Japan.
;
_exptl_crystal_colour colorless
_exptl_crystal_density_diffrn 1.362
_exptl_crystal_description prism
_exptl_crystal_F_000 2152.00
_exptl_crystal_size_max 0.50
_exptl_crystal_size_mid 0.20
_exptl_crystal_size_min 0.20
_refine_diff_density_max 3.66
_refine_diff_density_min -3.93
_refine_ls_extinction_method none
_refine_ls_goodness_of_fit_ref 1.013
_refine_ls_hydrogen_treatment refall
_refine_ls_number_parameters 345
_refine_ls_number_reflns 20181
_refine_ls_R_factor_gt 0.0483
_refine_ls_shift/su_max 0.0000
_refine_ls_structure_factor_coef F
_refine_ls_weighting_details
;
    Chebychev polynomial with 3 parameters (Carruthers & Watkin, 1979)
    63.6603    83.2032    25.2623
;
_refine_ls_weighting_scheme calc
_refine_ls_wR_factor_ref 0.0616
_reflns_number_gt 20093
_reflns_number_total 4554
_reflns_threshold_expression F^2^>2.0\s(F^2^)
_cod_data_source_file jo2006158_si_001.cif
_cod_data_source_block '_10214yuki'
_cod_original_cell_volume 4985.36(16)
_cod_original_formula_sum 'C28 H29 Cl N O4 S '
_cod_database_code 4026377

loop_
_symmetry_equiv_pos_site_id
_symmetry_equiv_pos_as_xyz
1 +X,+Y,+Z
2 -X,+Y,1/2-Z
3 -X,-Y,-Z
4 +X,-Y,1/2+Z
5 1/2+X,1/2+Y,+Z
6 1/2-X,1/2+Y,1/2-Z
7 1/2-X,1/2-Y,-Z
8 1/2+X,1/2-Y,1/2+Z

loop_
_atom_site_label
_atom_site_type_symbol
_atom_site_fract_x
_atom_site_fract_y
_atom_site_fract_z
_atom_site_U_iso_or_equiv
_atom_site_adp_type
_atom_site_occupancy
_atom_site_symmetry_multiplicity
_atom_site_calc_flag
_atom_site_refinement_flags
Cl(1) Cl 1.00344(2) 0.11151(4) 0.46284(5) 0.0856(2) Uani 1.00 1 d .
S(1) S 0.662260(10) 0.07372(2) 0.28900(3) 0.02108(8) Uani 1.00 1 d .
O(2) O 0.77131(3) 0.08925(5) 0.15497(8) 0.0206(2) Uani 1.00 1 d .
O(1) O 0.78430(3) 0.01628(6) 0.35262(8) 0.0231(2) Uani 1.00 1 d .
O(4) O 0.66797(3) -0.01445(6) 0.26977(9) 0.0264(2) Uani 1.00 1 d .
O(3) O 0.66969(3) 0.10762(6) 0.42476(8) 0.0248(2) Uani 1.00 1 d .
N(1) N 0.69406(3) 0.12320(7) 0.21339(10) 0.0197(3) Uani 1.00 1 d .
C(14) C 0.85571(4) 0.14464(9) 0.16822(13) 0.0222(3) Uani 1.00 1 d .
C(5) C 0.69817(4) 0.21547(8) 0.23131(13) 0.0211(3) Uani 1.00 1 d .
C(9) C 0.84128(4) 0.19436(8) 0.26083(12) 0.0186(3) Uani 1.00 1 d .
C(11) C 0.88262(4) 0.31028(9) 0.20639(13) 0.0249(3) Uani 1.00 1 d .
C(19) C 0.85494(4) 0.08888(8) 0.72899(13) 0.0237(3) Uani 1.00 1 d .
C(1) C 0.78925(4) 0.07760(9) 0.28895(13) 0.0199(3) Uani 1.00 1 d .
C(4) C 0.74368(4) 0.24911(8) 0.24907(12) 0.0190(3) Uani 1.00 1 d .
C(8) C 0.74917(4) 0.31145(9) 0.16842(13) 0.0255(3) Uani 1.00 1 d .
C(15) C 0.84467(4) 0.13255(8) 0.49272(13) 0.0202(3) Uani 1.00 1 d .
C(17) C 0.91607(4) 0.10412(10) 0.64007(14) 0.0346(4) Uani 1.00 1 d .
C(3) C 0.77866(4) 0.21914(8) 0.37289(12) 0.0195(3) Uani 1.00 1 d .
C(10) C 0.85574(4) 0.27726(9) 0.28010(13) 0.0228(3) Uani 1.00 1 d .
C(13) C 0.88289(4) 0.17765(9) 0.09582(13) 0.0261(3) Uani 1.00 1 d .
C(7) C 0.73489(4) 0.03609(8) 0.09036(13) 0.0220(3) Uani 1.00 1 d .
C(6) C 0.69524(4) 0.08952(9) 0.07769(12) 0.0224(3) Uani 1.00 1 d .
C(20) C 0.82800(4) 0.11171(8) 0.60294(13) 0.0218(3) Uani 1.00 1 d .
C(18) C 0.89914(4) 0.08460(9) 0.74811(14) 0.0295(4) Uani 1.00 1 d .
C(21) C 0.60848(4) 0.09887(9) 0.19988(14) 0.0266(3) Uani 1.00 1 d .
C(12) C 0.89637(4) 0.26067(9) 0.11378(13) 0.0254(3) Uani 1.00 1 d .
C(2) C 0.81453(4) 0.15650(8) 0.35163(12) 0.0195(3) Uani 1.00 1 d .
C(16) C 0.88937(4) 0.12812(9) 0.51419(14) 0.0285(4) Uani 1.00 1 d .
C(24) C 0.52415(5) 0.14031(12) 0.05628(17) 0.0452(5) Uani 1.00 1 d .
C(26) C 0.58669(4) 0.04883(10) 0.09126(14) 0.0332(4) Uani 1.00 1 d .
C(23) C 0.54663(5) 0.18913(11) 0.16500(16) 0.0432(5) Uani 1.00 1 d .
C(22) C 0.58862(4) 0.16955(10) 0.23650(15) 0.0337(4) Uani 1.00 1 d .
C(25) C 0.54467(5) 0.07030(11) 0.01997(16) 0.0427(5) Uani 1.00 1 d .
C(27) C 0.47808(5) 0.16138(13) -0.0209(2) 0.0672(6) Uani 1.00 1 d .
C(35) C 0.99502(10) 0.1122(2) 0.2955(2) 0.2122(18) Uani 1.00 1 d .
H(1) H 0.7932 0.2679 0.4164 0.023 Uiso 1.00 1 c R
H(2) H 0.7644 0.1921 0.4323 0.023 Uiso 1.00 1 c R
H(3) H 0.6795 0.2416 0.1536 0.024 Uiso 1.00 1 c R
H(4) H 0.6893 0.2297 0.3107 0.024 Uiso 1.00 1 c R
H(5) H 0.6700 0.0570 0.0413 0.025 Uiso 1.00 1 c R
H(6) H 0.6961 0.1351 0.0178 0.026 Uiso 1.00 1 c R
H(7) H 0.7370 0.0177 0.0032 0.025 Uiso 1.00 1 c R
H(8) H 0.7339 -0.0115 0.1463 0.025 Uiso 1.00 1 c R
H(9) H 0.7773 0.3335 0.1766 0.030 Uiso 1.00 1 c R
H(10) H 0.7251 0.3335 0.1015 0.030 Uiso 1.00 1 c R
H(11) H 0.8469 0.3113 0.3449 0.026 Uiso 1.00 1 c R
H(12) H 0.8918 0.3673 0.2195 0.028 Uiso 1.00 1 c R
H(13) H 0.9144 0.2836 0.0620 0.030 Uiso 1.00 1 c R
H(14) H 0.8929 0.1428 0.0343 0.031 Uiso 1.00 1 c R
H(15) H 0.8465 0.0877 0.1554 0.026 Uiso 1.00 1 c R
H(16) H 0.9016 0.1430 0.4419 0.034 Uiso 1.00 1 c R
H(17) H 0.9463 0.1002 0.6516 0.040 Uiso 1.00 1 c R
H(18) H 0.9175 0.0686 0.8344 0.033 Uiso 1.00 1 c R
H(19) H 0.8427 0.0761 0.8024 0.028 Uiso 1.00 1 c R
H(20) H 0.7976 0.1135 0.5907 0.025 Uiso 1.00 1 c R
H(21) H 0.6040 0.2032 0.3111 0.041 Uiso 1.00 1 c R
H(22) H 0.5327 0.2372 0.1892 0.052 Uiso 1.00 1 c R
H(23) H 0.5294 0.0379 -0.0563 0.048 Uiso 1.00 1 c R
H(24) H 0.6003 0.0003 0.0671 0.038 Uiso 1.00 1 c R
H(25) H 0.4588 0.1335 0.0214 0.077 Uiso 1.00 1 c R
H(26) H 0.4724 0.1440 -0.1136 0.077 Uiso 1.00 1 c R
H(27) H 0.4741 0.2206 -0.0173 0.077 Uiso 1.00 1 c R
H(28) H 0.9765 0.0649 0.2705 0.252 Uiso 1.00 1 c R
H(29) H 0.9786 0.1625 0.2755 0.252 Uiso 1.00 1 c R

loop_
_atom_site_aniso_label
_atom_site_aniso_U_11
_atom_site_aniso_U_22
_atom_site_aniso_U_33
_atom_site_aniso_U_12
_atom_site_aniso_U_13
_atom_site_aniso_U_23
Cl(1) 0.0482(2) 0.1427(6) 0.0643(3) 0.0089(3) 0.0122(2) 0.0387(3)
S(1) 0.01920(17) 0.0233(2) 0.01980(17) -0.00165(14) 0.00347(12) 0.00217(14)
O(2) 0.0182(4) 0.0233(5) 0.0192(4) -0.0016(3) 0.0032(3) -0.0028(3)
O(1) 0.0259(5) 0.0205(5) 0.0230(5) -0.0029(4) 0.0066(3) 0.0016(4)
O(4) 0.0314(5) 0.0206(5) 0.0255(5) -0.0032(4) 0.0046(4) 0.0017(4)
O(3) 0.0273(5) 0.0287(5) 0.0184(4) 0.0008(4) 0.0059(3) 0.0005(4)
N(1) 0.0189(5) 0.0210(6) 0.0189(5) -0.0019(4) 0.0046(4) -0.0027(4)
C(14) 0.0197(6) 0.0203(7) 0.0256(7) -0.0018(5) 0.0043(5) -0.0020(5)
C(5) 0.0198(6) 0.0203(7) 0.0222(7) 0.0028(5) 0.0037(5) -0.0004(5)
C(9) 0.0143(6) 0.0222(7) 0.0177(6) 0.0016(5) 0.0014(5) 0.0014(5)
C(11) 0.0166(6) 0.0214(8) 0.0335(8) -0.0022(5) 0.0010(5) 0.0031(6)
C(19) 0.0303(7) 0.0203(8) 0.0205(7) -0.0036(5) 0.0065(5) -0.0016(5)
C(1) 0.0160(6) 0.0237(8) 0.0214(7) 0.0027(5) 0.0076(5) -0.0029(6)
C(4) 0.0195(6) 0.0180(7) 0.0193(6) 0.0006(5) 0.0051(5) -0.0031(5)
C(8) 0.0175(7) 0.0296(8) 0.0292(7) 0.0018(5) 0.0056(5) 0.0031(6)
C(15) 0.0227(7) 0.0171(7) 0.0194(6) -0.0007(5) 0.0032(5) -0.0020(5)
C(17) 0.0208(7) 0.0487(10) 0.0319(8) 0.0058(6) 0.0032(6) 0.0069(7)
C(3) 0.0183(6) 0.0199(7) 0.0210(6) -0.0012(5) 0.0063(5) -0.0017(5)
C(10) 0.0172(6) 0.0245(8) 0.0252(7) 0.0012(5) 0.0033(5) -0.0011(6)
C(13) 0.0194(7) 0.0356(9) 0.0240(7) 0.0015(6) 0.0068(5) -0.0034(6)
C(7) 0.0205(6) 0.0254(8) 0.0195(7) -0.0053(5) 0.0044(5) -0.0073(6)
C(6) 0.0206(6) 0.0272(8) 0.0186(7) -0.0021(5) 0.0039(5) -0.0028(5)
C(20) 0.0214(7) 0.0189(7) 0.0244(7) -0.0011(5) 0.0047(5) -0.0030(5)
C(18) 0.0289(7) 0.0319(9) 0.0230(7) 0.0039(6) -0.0011(5) 0.0023(6)
C(21) 0.0172(6) 0.0352(9) 0.0268(7) -0.0047(6) 0.0046(5) 0.0095(6)
C(12) 0.0173(6) 0.0321(9) 0.0262(7) -0.0006(5) 0.0048(5) 0.0083(6)
C(2) 0.0179(6) 0.0208(7) 0.0191(6) 0.0007(5) 0.0039(5) -0.0015(5)
C(16) 0.0219(7) 0.0382(9) 0.0260(7) 0.0037(6) 0.0073(5) 0.0049(6)
C(24) 0.0206(7) 0.0609(12) 0.0507(10) -0.0063(7) 0.0037(7) 0.0261(9)
C(26) 0.0287(7) 0.0355(9) 0.0322(8) -0.0110(6) 0.0022(6) 0.0080(7)
C(23) 0.0257(8) 0.0605(12) 0.0456(10) 0.0072(7) 0.0135(7) 0.0154(8)
C(22) 0.0235(7) 0.0461(10) 0.0328(8) 0.0009(6) 0.0095(6) 0.0063(7)
C(25) 0.0290(8) 0.0524(12) 0.0401(9) -0.0199(7) -0.0025(6) 0.0122(8)
C(27) 0.0275(9) 0.0808(16) 0.0819(14) -0.0060(9) -0.0055(9) 0.0287(11)
C(35) 0.0696(19) 0.492(6) 0.069(2) 0.021(3) 0.0075(17) -0.104(2)

loop_
_atom_type_symbol
_atom_type_description
_atom_type_scat_dispersion_real
_atom_type_scat_dispersion_imag
_atom_type_scat_source
C C 0.018 0.009
;
International Tables for Crystallography
(1992, Vol. C, Tables 4.2.6.8 and 6.1.1.4)
;
H H 0.000 0.000
;
International Tables for Crystallography
(1992, Vol. C, Table 6.1.1.4)
;
O O 0.049 0.032
;
International Tables for Crystallography
(1992, Vol. C, Tables 4.2.6.8 and 6.1.1.4)
;
N N 0.031 0.018
;
International Tables for Crystallography
(1992, Vol. C, Tables 4.2.6.8 and 6.1.1.4)
;
S S 0.333 0.557
;
International Tables for Crystallography
(1992, Vol. C, Tables 4.2.6.8 and 6.1.1.4)
;
Cl Cl 0.364 0.702
;
International Tables for Crystallography
(1992, Vol. C, Tables 4.2.6.8 and 6.1.1.4)
;

loop_
_geom_angle_atom_site_label_1
_geom_angle_atom_site_label_2
_geom_angle_atom_site_label_3
_geom_angle
_geom_angle_publ_flag
_geom_angle_site_symmetry_1
_geom_angle_site_symmetry_3
O(4) S(1) O(3) 120.11(5) yes . .
O(4) S(1) N(1) 106.73(6) yes . .
O(4) S(1) C(21) 107.10(5) yes . .
O(3) S(1) N(1) 107.71(5) yes . .
O(3) S(1) C(21) 107.20(6) yes . .
N(1) S(1) C(21) 107.41(5) yes . .
C(1) O(2) C(7) 117.11(10) yes . .
S(1) N(1) C(5) 117.77(9) yes . .
S(1) N(1) C(6) 115.77(8) yes . .
C(5) N(1) C(6) 116.56(10) yes . .
C(9) C(14) C(13) 120.74(12) yes . .
N(1) C(5) C(4) 114.47(10) yes . .
C(14) C(9) C(10) 118.09(12) yes . .
C(14) C(9) C(2) 121.28(11) yes . .
C(10) C(9) C(2) 120.25(11) yes . .
C(10) C(11) C(12) 120.46(13) yes . .
C(20) C(19) C(18) 120.51(13) yes . .
O(2) C(1) O(1) 125.01(11) yes . .
O(2) C(1) C(2) 110.16(10) yes . .
O(1) C(1) C(2) 124.70(10) yes . .
C(5) C(4) C(8) 118.06(10) yes . .
C(5) C(4) C(3) 117.61(10) yes . .
C(8) C(4) C(3) 123.55(11) yes . .
C(20) C(15) C(2) 121.20(11) yes . .
C(20) C(15) C(16) 117.32(11) yes . .
C(2) C(15) C(16) 121.45(12) yes . .
C(18) C(17) C(16) 120.90(12) yes . .
C(4) C(3) C(2) 119.32(10) yes . .
C(9) C(10) C(11) 120.94(13) yes . .
C(14) C(13) C(12) 120.66(13) yes . .
O(2) C(7) C(6) 105.83(9) yes . .
N(1) C(6) C(7) 110.64(9) yes . .
C(19) C(20) C(15) 121.30(11) yes . .
C(19) C(18) C(17) 118.92(11) yes . .
S(1) C(21) C(26) 119.63(10) yes . .
S(1) C(21) C(22) 120.07(9) yes . .
C(26) C(21) C(22) 120.28(11) yes . .
C(11) C(12) C(13) 119.07(13) yes . .
C(9) C(2) C(1) 112.88(10) yes . .
C(9) C(2) C(15) 109.75(9) yes . .
C(9) C(2) C(3) 112.28(10) yes . .
C(1) C(2) C(15) 108.32(10) yes . .
C(1) C(2) C(3) 104.22(9) yes . .
C(15) C(2) C(3) 109.17(10) yes . .
C(15) C(16) C(17) 121.05(13) yes . .
C(23) C(24) C(25) 118.36(13) yes . .
C(23) C(24) C(27) 121.24(16) yes . .
C(25) C(24) C(27) 120.39(14) yes . .
C(21) C(26) C(25) 119.11(14) yes . .
C(24) C(23) C(22) 121.35(15) yes . .
C(21) C(22) C(23) 119.56(13) yes . .
C(24) C(25) C(26) 121.32(14) yes . .
Cl(1) C(35) C(35) 153.9(3) yes . 2_755
C(9) C(14) H(15) 118.9 no . .
C(13) C(14) H(15) 120.4 no . .
N(1) C(5) H(3) 108.4 no . .
N(1) C(5) H(4) 107.7 no . .
C(4) C(5) H(3) 108.7 no . .
C(4) C(5) H(4) 108.1 no . .
H(3) C(5) H(4) 109.5 no . .
C(10) C(11) H(12) 120.0 no . .
C(12) C(11) H(12) 119.5 no . .
C(20) C(19) H(19) 119.4 no . .
C(18) C(19) H(19) 120.1 no . .
C(4) C(8) H(9) 120.0 no . .
C(4) C(8) H(10) 120.0 no . .
H(9) C(8) H(10) 120.0 no . .
C(18) C(17) H(17) 119.5 no . .
C(16) C(17) H(17) 119.6 no . .
C(4) C(3) H(1) 107.0 no . .
C(4) C(3) H(2) 106.9 no . .
C(2) C(3) H(1) 106.9 no . .
C(2) C(3) H(2) 107.0 no . .
H(1) C(3) H(2) 109.5 no . .
C(9) C(10) H(11) 119.0 no . .
C(11) C(10) H(11) 120.0 no . .
C(14) C(13) H(14) 119.8 no . .
C(12) C(13) H(14) 119.5 no . .
O(2) C(7) H(7) 110.5 no . .
O(2) C(7) H(8) 110.1 no . .
C(6) C(7) H(7) 111.2 no . .
C(6) C(7) H(8) 109.6 no . .
H(7) C(7) H(8) 109.5 no . .
N(1) C(6) H(5) 109.0 no . .
N(1) C(6) H(6) 109.2 no . .
C(7) C(6) H(5) 110.0 no . .
C(7) C(6) H(6) 108.5 no . .
H(5) C(6) H(6) 109.5 no . .
C(19) C(20) H(20) 119.7 no . .
C(15) C(20) H(20) 119.0 no . .
C(19) C(18) H(18) 120.3 no . .
C(17) C(18) H(18) 120.8 no . .
C(11) C(12) H(13) 120.4 no . .
C(13) C(12) H(13) 120.5 no . .
C(15) C(16) H(16) 119.2 no . .
C(17) C(16) H(16) 119.7 no . .
C(21) C(26) H(24) 120.0 no . .
C(25) C(26) H(24) 120.9 no . .
C(24) C(23) H(22) 118.3 no . .
C(22) C(23) H(22) 120.3 no . .
C(21) C(22) H(21) 119.3 no . .
C(23) C(22) H(21) 121.2 no . .
C(24) C(25) H(23) 118.1 no . .
C(26) C(25) H(23) 120.6 no . .
C(24) C(27) H(25) 109.1 no . .
C(24) C(27) H(26) 110.6 no . .
C(24) C(27) H(27) 108.7 no . .
H(25) C(27) H(26) 109.5 no . .
H(25) C(27) H(27) 109.5 no . .
H(26) C(27) H(27) 109.5 no . .
Cl(1) C(35) H(28) 100.9 no . .
Cl(1) C(35) H(29) 98.9 no . .
C(35) C(35) H(28) 94.7 no 2_755 .
C(35) C(35) H(29) 95.4 no 2_755 .
H(28) C(35) H(29) 109.5 no . .

loop_
_geom_bond_atom_site_label_1
_geom_bond_atom_site_label_2
_geom_bond_distance
_geom_bond_publ_flag
_geom_bond_site_symmetry_2
Cl(1) C(35) 1.646(2) yes .
S(1) O(4) 1.4320(10) yes .
S(1) O(3) 1.4379(8) yes .
S(1) N(1) 1.6322(11) yes .
S(1) C(21) 1.7692(12) yes .
O(2) C(1) 1.3402(14) yes .
O(2) C(7) 1.4501(14) yes .
O(1) C(1) 1.2019(17) yes .
N(1) C(5) 1.4779(16) yes .
N(1) C(6) 1.4862(16) yes .
C(14) C(9) 1.3969(19) yes .
C(14) C(13) 1.384(2) yes .
C(5) C(4) 1.5212(18) yes .
C(9) C(10) 1.3922(18) yes .
C(9) C(2) 1.5387(19) yes .
C(11) C(10) 1.386(2) yes .
C(11) C(12) 1.385(2) yes .
C(19) C(20) 1.3879(16) yes .
C(19) C(18) 1.3824(18) yes .
C(1) C(2) 1.5357(18) yes .
C(4) C(8) 1.3253(19) yes .
C(4) C(3) 1.5217(15) yes .
C(15) C(20) 1.401(2) yes .
C(15) C(2) 1.5469(15) yes .
C(15) C(16) 1.3954(18) yes .
C(17) C(18) 1.381(2) yes .
C(17) C(16) 1.3887(17) yes .
C(3) C(2) 1.5795(18) yes .
C(13) C(12) 1.3843(19) yes .
C(7) C(6) 1.5069(18) yes .
C(21) C(26) 1.3874(18) yes .
C(21) C(22) 1.389(2) yes .
C(24) C(23) 1.384(2) yes .
C(24) C(25) 1.391(2) yes .
C(24) C(27) 1.516(2) yes .
C(26) C(25) 1.3935(18) yes .
C(23) C(22) 1.3862(18) yes .
C(35) C(35) 1.053(4) yes 2_755
C(14) H(15) 0.950 no .
C(5) H(3) 0.950 no .
C(5) H(4) 0.950 no .
C(11) H(12) 0.950 no .
C(19) H(19) 0.950 no .
C(8) H(9) 0.950 no .
C(8) H(10) 0.950 no .
C(17) H(17) 0.950 no .
C(3) H(1) 0.950 no .
C(3) H(2) 0.950 no .
C(10) H(11) 0.950 no .
C(13) H(14) 0.950 no .
C(7) H(7) 0.950 no .
C(7) H(8) 0.950 no .
C(6) H(5) 0.950 no .
C(6) H(6) 0.950 no .
C(20) H(20) 0.950 no .
C(18) H(18) 0.950 no .
C(12) H(13) 0.950 no .
C(16) H(16) 0.950 no .
C(26) H(24) 0.950 no .
C(23) H(22) 0.950 no .
C(22) H(21) 0.950 no .
C(25) H(23) 0.950 no .
C(27) H(25) 0.950 no .
C(27) H(26) 0.950 no .
C(27) H(27) 0.950 no .
C(35) H(28) 0.950 no .
C(35) H(29) 0.950 no .

loop_
_geom_contact_atom_site_label_1
_geom_contact_atom_site_label_2
_geom_contact_distance
_geom_contact_site_symmetry_2
O(2) C(8) 3.5393(15) 7_655
O(1) C(19) 3.3193(17) 4_554
O(1) C(8) 3.4142(17) 6_645
O(1) C(7) 3.3248(17) 4_555
O(4) C(11) 3.2637(17) 6_645
O(4) C(10) 3.4013(17) 6_645
O(4) C(7) 3.4050(14) 4_555
O(4) C(6) 3.2380(14) 4_555
O(3) C(3) 3.5665(14) 7_656
O(3) C(7) 3.2470(14) 4_555
O(3) C(6) 3.4929(16) 4_555
C(5) C(20) 3.4368(18) 7_656
C(11) O(4) 3.2637(17) 6_655
C(11) C(27) 3.5702(19) 8_555
C(19) O(1) 3.3193(17) 4_555
C(19) C(1) 3.5341(19) 4_555
C(1) C(19) 3.5341(19) 4_554
C(8) O(2) 3.5393(15) 7_655
C(8) O(1) 3.4142(17) 6_655
C(3) O(3) 3.5665(14) 7_656
C(10) O(4) 3.4013(17) 6_655
C(7) O(1) 3.3248(17) 4_554
C(7) O(4) 3.4050(14) 4_554
C(7) O(3) 3.2470(14) 4_554
C(6) O(4) 3.2380(14) 4_554
C(6) O(3) 3.4929(16) 4_554
C(20) C(5) 3.4368(18) 7_656
C(25) C(25) 3.573(2) 3_655
C(27) C(11) 3.5702(19) 8_454
Cl(1) H(14) 3.360 2_755
Cl(1) H(16) 3.258 .
Cl(1) H(17) 2.988 .
Cl(1) H(18) 2.893 2_756
Cl(1) H(22) 3.282 8_555
Cl(1) H(27) 2.853 8_555
S(1) H(5) 3.252 4_555
S(1) H(7) 3.133 4_555
O(2) H(9) 3.529 7_655
O(2) H(10) 2.905 7_655
O(2) H(19) 3.546 4_554
O(2) H(20) 3.435 4_554
O(1) H(7) 2.482 4_555
O(1) H(9) 3.480 6_645
O(1) H(10) 2.967 6_645
O(1) H(15) 3.589 4_555
O(1) H(19) 2.539 4_554
O(1) H(20) 3.477 4_554
O(4) H(5) 2.819 4_555
O(4) H(6) 3.100 4_555
O(4) H(7) 2.781 4_555
O(4) H(9) 2.952 6_645
O(4) H(11) 2.990 6_645
O(4) H(12) 2.710 6_645
O(3) H(1) 2.627 7_656
O(3) H(5) 2.867 4_555
O(3) H(7) 2.890 4_555
O(3) H(8) 3.028 4_555
O(3) H(11) 2.840 7_656
O(3) H(24) 3.419 4_555
C(14) H(10) 3.250 7_655
C(5) H(1) 3.519 7_656
C(5) H(19) 3.543 7_656
C(5) H(20) 3.243 7_656
C(11) H(5) 3.370 7_655
C(11) H(6) 3.042 7_655
C(11) H(25) 3.583 8_555
C(11) H(26) 3.062 8_555
C(11) H(27) 3.515 8_555
C(19) H(3) 3.253 7_656
C(19) H(4) 3.189 7_656
C(19) H(14) 3.131 1_556
C(19) H(15) 2.895 4_555
C(1) H(7) 3.430 4_555
C(1) H(19) 2.967 4_554
C(4) H(2) 3.439 7_656
C(4) H(20) 3.210 7_656
C(8) H(6) 3.024 7_655
C(8) H(7) 3.316 7_655
C(8) H(8) 3.345 6_655
C(8) H(19) 3.529 7_656
C(8) H(20) 3.405 7_656
C(15) H(4) 3.332 7_656
C(15) H(21) 3.426 7_656
C(17) H(21) 3.192 7_656
C(17) H(22) 3.246 7_656
C(17) H(28) 3.369 4_555
C(3) H(1) 3.543 7_656
C(3) H(2) 3.043 7_656
C(3) H(4) 3.203 7_656
C(10) H(6) 3.341 7_655
C(13) H(3) 3.060 7_655
C(13) H(10) 3.518 7_655
C(13) H(18) 3.581 1_554
C(13) H(19) 3.328 1_554
C(13) H(28) 3.541 .
C(13) H(29) 3.137 .
C(7) H(9) 3.348 7_655
C(7) H(10) 3.324 7_655
C(7) H(20) 3.115 4_554
C(6) H(9) 3.184 7_655
C(6) H(12) 3.591 7_655
C(20) H(3) 3.448 7_656
C(20) H(4) 2.770 7_656
C(20) H(7) 3.495 4_555
C(20) H(8) 3.546 4_555
C(20) H(15) 3.239 4_555
C(18) H(14) 3.104 1_556
C(18) H(15) 3.222 4_555
C(18) H(21) 3.420 7_656
C(18) H(22) 3.530 7_656
C(18) H(28) 3.399 4_555
C(21) H(13) 3.168 7_655
C(12) H(3) 3.127 7_655
C(12) H(6) 3.351 7_655
C(12) H(26) 3.508 8_555
C(12) H(29) 3.128 .
C(16) H(21) 3.187 7_656
C(24) H(13) 2.839 7_655
C(24) H(23) 3.311 3_655
C(26) H(12) 3.431 6_645
C(26) H(13) 3.077 7_655
C(26) H(25) 3.307 3_655
C(23) H(13) 2.931 7_655
C(23) H(22) 3.356 2_655
C(23) H(25) 3.350 2_655
C(22) H(13) 3.094 7_655
C(22) H(25) 3.265 2_655
C(25) H(13) 2.896 7_655
C(25) H(23) 3.035 3_655
C(25) H(25) 3.262 3_655
C(27) H(12) 3.307 8_454
C(27) H(23) 3.283 3_655
C(27) H(24) 3.538 3_655
C(27) H(29) 3.478 8_454
C(35) H(14) 3.589 2_755
C(35) H(27) 3.433 8_555
H(1) O(3) 2.627 7_656
H(1) C(5) 3.519 7_656
H(1) C(3) 3.543 7_656
H(1) H(2) 2.773 7_656
H(1) H(4) 2.673 7_656
H(1) H(20) 3.456 7_656
H(2) C(4) 3.439 7_656
H(2) C(3) 3.043 7_656
H(2) H(1) 2.773 7_656
H(2) H(2) 2.608 7_656
H(2) H(4) 2.912 7_656
H(2) H(7) 3.567 4_555
H(3) C(19) 3.253 7_656
H(3) C(13) 3.060 7_655
H(3) C(20) 3.448 7_656
H(3) C(12) 3.127 7_655
H(3) H(13) 3.244 7_655
H(3) H(14) 3.169 7_655
H(3) H(19) 3.041 7_656
H(3) H(20) 3.397 7_656
H(4) C(19) 3.189 7_656
H(4) C(15) 3.332 7_656
H(4) C(3) 3.203 7_656
H(4) C(20) 2.770 7_656
H(4) H(1) 2.673 7_656
H(4) H(2) 2.912 7_656
H(4) H(19) 3.354 7_656
H(4) H(20) 2.673 7_656
H(5) S(1) 3.252 4_554
H(5) O(4) 2.819 4_554
H(5) O(3) 2.867 4_554
H(5) C(11) 3.370 7_655
H(5) H(9) 3.574 7_655
H(5) H(12) 3.097 7_655
H(6) O(4) 3.100 4_554
H(6) C(11) 3.042 7_655
H(6) C(8) 3.024 7_655
H(6) C(10) 3.341 7_655
H(6) C(12) 3.351 7_655
H(6) H(9) 2.401 7_655
H(6) H(10) 3.122 7_655
H(6) H(12) 3.187 7_655
H(7) S(1) 3.133 4_554
H(7) O(1) 2.482 4_554
H(7) O(4) 2.781 4_554
H(7) O(3) 2.890 4_554
H(7) C(1) 3.430 4_554
H(7) C(8) 3.316 7_655
H(7) C(20) 3.495 4_554
H(7) H(2) 3.567 4_554
H(7) H(8) 3.596 4_554
H(7) H(9) 2.946 7_655
H(7) H(10) 2.979 7_655
H(7) H(20) 2.829 4_554
H(8) O(3) 3.028 4_554
H(8) C(8) 3.345 6_645
H(8) C(20) 3.546 4_554
H(8) H(7) 3.596 4_555
H(8) H(9) 3.124 6_645
H(8) H(10) 3.542 6_645
H(8) H(19) 3.584 4_554
H(8) H(20) 2.784 4_554
H(9) O(2) 3.529 7_655
H(9) O(1) 3.480 6_655
H(9) O(4) 2.952 6_655
H(9) C(7) 3.348 7_655
H(9) C(6) 3.184 7_655
H(9) H(5) 3.574 7_655
H(9) H(6) 2.401 7_655
H(9) H(7) 2.946 7_655
H(9) H(8) 3.124 6_655
H(10) O(2) 2.905 7_655
H(10) O(1) 2.967 6_655
H(10) C(14) 3.250 7_655
H(10) C(13) 3.518 7_655
H(10) C(7) 3.324 7_655
H(10) H(6) 3.122 7_655
H(10) H(7) 2.979 7_655
H(10) H(8) 3.542 6_655
H(10) H(15) 3.233 7_655
H(10) H(19) 2.980 7_656
H(10) H(20) 3.492 7_656
H(11) O(4) 2.990 6_655
H(11) O(3) 2.840 7_656
H(11) H(21) 3.433 7_656
H(11) H(24) 3.445 6_655
H(12) O(4) 2.710 6_655
H(12) C(6) 3.591 7_655
H(12) C(26) 3.431 6_655
H(12) C(27) 3.307 8_555
H(12) H(5) 3.097 7_655
H(12) H(6) 3.187 7_655
H(12) H(24) 2.987 6_655
H(12) H(25) 3.241 8_555
H(12) H(26) 2.695 8_555
H(12) H(27) 3.508 8_555
H(13) C(21) 3.168 7_655
H(13) C(24) 2.839 7_655
H(13) C(26) 3.077 7_655
H(13) C(23) 2.931 7_655
H(13) C(22) 3.094 7_655
H(13) C(25) 2.896 7_655
H(13) H(3) 3.244 7_655
H(13) H(22) 3.434 7_655
H(13) H(23) 3.370 7_655
H(13) H(26) 3.516 8_555
H(13) H(29) 3.203 .
H(14) Cl(1) 3.360 2_755
H(14) C(19) 3.131 1_554
H(14) C(18) 3.104 1_554
H(14) C(35) 3.589 2_755
H(14) H(3) 3.169 7_655
H(14) H(18) 2.641 1_554
H(14) H(19) 2.690 1_554
H(14) H(28) 3.325 .
H(14) H(29) 3.174 .
H(15) O(1) 3.589 4_554
H(15) C(19) 2.895 4_554
H(15) C(20) 3.239 4_554
H(15) C(18) 3.222 4_554
H(15) H(10) 3.233 7_655
H(15) H(18) 3.529 4_554
H(15) H(19) 3.555 1_554
H(15) H(19) 3.016 4_554
H(15) H(20) 3.542 4_554
H(16) Cl(1) 3.258 .
H(16) H(21) 3.538 7_656
H(16) H(27) 3.126 8_555
H(16) H(28) 3.542 .
H(16) H(29) 3.355 .
H(17) Cl(1) 2.988 .
H(17) H(17) 3.494 2_756
H(17) H(21) 3.582 7_656
H(17) H(22) 3.025 7_656
H(17) H(27) 3.556 8_555
H(17) H(28) 3.550 3_756
H(17) H(28) 2.939 4_555
H(18) Cl(1) 2.893 2_756
H(18) C(13) 3.581 1_556
H(18) H(14) 2.641 1_556
H(18) H(15) 3.529 4_555
H(18) H(22) 3.511 7_656
H(18) H(28) 3.026 4_555
H(19) O(2) 3.546 4_555
H(19) O(1) 2.539 4_555
H(19) C(5) 3.543 7_656
H(19) C(1) 2.967 4_555
H(19) C(8) 3.529 7_656
H(19) C(13) 3.328 1_556
H(19) H(3) 3.041 7_656
H(19) H(4) 3.354 7_656
H(19) H(8) 3.584 4_555
H(19) H(10) 2.980 7_656
H(19) H(14) 2.690 1_556
H(19) H(15) 3.555 1_556
H(19) H(15) 3.016 4_555
H(20) O(2) 3.435 4_555
H(20) O(1) 3.477 4_555
H(20) C(5) 3.243 7_656
H(20) C(4) 3.210 7_656
H(20) C(8) 3.405 7_656
H(20) C(7) 3.115 4_555
H(20) H(1) 3.456 7_656
H(20) H(3) 3.397 7_656
H(20) H(4) 2.673 7_656
H(20) H(7) 2.829 4_555
H(20) H(8) 2.784 4_555
H(20) H(10) 3.492 7_656
H(20) H(15) 3.542 4_555
H(21) C(15) 3.426 7_656
H(21) C(17) 3.192 7_656
H(21) C(18) 3.420 7_656
H(21) C(16) 3.187 7_656
H(21) H(11) 3.433 7_656
H(21) H(16) 3.538 7_656
H(21) H(17) 3.582 7_656
H(21) H(25) 3.162 2_655
H(22) Cl(1) 3.282 8_454
H(22) C(17) 3.246 7_656
H(22) C(18) 3.530 7_656
H(22) C(23) 3.356 2_655
H(22) H(13) 3.434 7_655
H(22) H(17) 3.025 7_656
H(22) H(18) 3.511 7_656
H(22) H(22) 2.703 2_655
H(22) H(25) 3.313 2_655
H(22) H(27) 3.402 2_655
H(23) C(24) 3.311 3_655
H(23) C(25) 3.035 3_655
H(23) C(27) 3.283 3_655
H(23) H(13) 3.370 7_655
H(23) H(23) 2.733 3_655
H(23) H(25) 2.757 3_655
H(23) H(26) 3.370 3_655
H(24) O(3) 3.419 4_554
H(24) C(27) 3.538 3_655
H(24) H(11) 3.445 6_645
H(24) H(12) 2.987 6_645
H(24) H(25) 2.832 3_655
H(24) H(26) 3.391 3_655
H(25) C(11) 3.583 8_454
H(25) C(26) 3.307 3_655
H(25) C(23) 3.350 2_655
H(25) C(22) 3.265 2_655
H(25) C(25) 3.262 3_655
H(25) H(12) 3.241 8_454
H(25) H(21) 3.162 2_655
H(25) H(22) 3.313 2_655
H(25) H(23) 2.757 3_655
H(25) H(24) 2.832 3_655
H(26) C(11) 3.062 8_454
H(26) C(12) 3.508 8_454
H(26) H(12) 2.695 8_454
H(26) H(13) 3.516 8_454
H(26) H(23) 3.370 3_655
H(26) H(24) 3.391 3_655
H(26) H(29) 3.296 8_454
H(27) Cl(1) 2.853 8_454
H(27) C(11) 3.515 8_454
H(27) C(35) 3.433 8_454
H(27) H(12) 3.508 8_454
H(27) H(16) 3.126 8_454
H(27) H(17) 3.556 8_454
H(27) H(22) 3.402 2_655
H(27) H(29) 2.836 8_454
H(28) C(17) 3.369 4_554
H(28) C(13) 3.541 .
H(28) C(18) 3.399 4_554
H(28) H(14) 3.325 .
H(28) H(16) 3.542 .
H(28) H(17) 3.550 3_756
H(28) H(17) 2.939 4_554
H(28) H(18) 3.026 4_554
H(29) C(13) 3.137 .
H(29) C(12) 3.128 .
H(29) C(27) 3.478 8_555
H(29) H(13) 3.203 .
H(29) H(14) 3.174 .
H(29) H(16) 3.355 .
H(29) H(26) 3.296 8_555
H(29) H(27) 2.836 8_555

loop_
_geom_torsion_atom_site_label_1
_geom_torsion_atom_site_label_2
_geom_torsion_atom_site_label_3
_geom_torsion_atom_site_label_4
_geom_torsion
_geom_torsion_site_symmetry_3
_geom_torsion_site_symmetry_4
O(4) S(1) N(1) C(5) -173.15(7) . .
O(4) S(1) N(1) C(6) 42.22(9) . .
O(4) S(1) C(21) C(26) -24.24(14) . .
O(4) S(1) C(21) C(22) 157.34(12) . .
O(3) S(1) N(1) C(5) -42.92(8) . .
O(3) S(1) N(1) C(6) 172.45(8) . .
O(3) S(1) C(21) C(26) -154.39(12) . .
O(3) S(1) C(21) C(22) 27.19(14) . .
N(1) S(1) C(21) C(26) 90.10(13) . .
N(1) S(1) C(21) C(22) -88.32(13) . .
C(21) S(1) N(1) C(5) 72.27(9) . .
C(21) S(1) N(1) C(6) -72.37(9) . .
C(1) O(2) C(7) C(6) 101.17(12) . .
C(7) O(2) C(1) O(1) 17.27(19) . .
C(7) O(2) C(1) C(2) -158.81(10) . .
S(1) N(1) C(5) C(4) 140.54(9) . .
S(1) N(1) C(6) C(7) -100.65(10) . .
C(5) N(1) C(6) C(7) 114.28(11) . .
C(6) N(1) C(5) C(4) -75.10(12) . .
C(9) C(14) C(13) C(12) 0.05(14) . .
C(13) C(14) C(9) C(10) -1.32(16) . .
C(13) C(14) C(9) C(2) -174.29(10) . .
N(1) C(5) C(4) C(8) 127.76(12) . .
N(1) C(5) C(4) C(3) -62.03(15) . .
C(14) C(9) C(10) C(11) 1.95(16) . .
C(14) C(9) C(2) C(1) -25.97(14) . .
C(14) C(9) C(2) C(15) 94.97(12) . .
C(14) C(9) C(2) C(3) -143.42(10) . .
C(10) C(9) C(2) C(1) 161.21(10) . .
C(10) C(9) C(2) C(15) -77.85(13) . .
C(10) C(9) C(2) C(3) 43.76(13) . .
C(2) C(9) C(10) C(11) 175.00(10) . .
C(10) C(11) C(12) C(13) 0.01(13) . .
C(12) C(11) C(10) C(9) -1.33(17) . .
C(20) C(19) C(18) C(17) 0.6(2) . .
C(18) C(19) C(20) C(15) -1.24(19) . .
O(2) C(1) C(2) C(9) -42.61(14) . .
O(2) C(1) C(2) C(15) -164.35(11) . .
O(2) C(1) C(2) C(3) 79.49(12) . .
O(1) C(1) C(2) C(9) 141.30(13) . .
O(1) C(1) C(2) C(15) 19.56(18) . .
O(1) C(1) C(2) C(3) -96.60(14) . .
C(5) C(4) C(3) C(2) 108.76(13) . .
C(8) C(4) C(3) C(2) -81.62(16) . .
C(20) C(15) C(2) C(9) 167.83(11) . .
C(20) C(15) C(2) C(1) -68.52(15) . .
C(20) C(15) C(2) C(3) 44.38(15) . .
C(2) C(15) C(20) C(19) 178.94(11) . .
C(20) C(15) C(16) C(17) -0.11(18) . .
C(16) C(15) C(20) C(19) 1.00(19) . .
C(2) C(15) C(16) C(17) -178.05(12) . .
C(16) C(15) C(2) C(9) -14.30(16) . .
C(16) C(15) C(2) C(1) 109.35(14) . .
C(16) C(15) C(2) C(3) -137.76(12) . .
C(18) C(17) C(16) C(15) -0.5(2) . .
C(16) C(17) C(18) C(19) 0.3(2) . .
C(4) C(3) C(2) C(9) 60.74(13) . .
C(4) C(3) C(2) C(1) -61.76(14) . .
C(4) C(3) C(2) C(15) -177.32(10) . .
C(14) C(13) C(12) C(11) 0.62(17) . .
O(2) C(7) C(6) N(1) -55.65(13) . .
S(1) C(21) C(26) C(25) -178.63(12) . .
S(1) C(21) C(22) C(23) 179.32(12) . .
C(26) C(21) C(22) C(23) 0.9(2) . .
C(22) C(21) C(26) C(25) -0.2(2) . .
C(23) C(24) C(25) C(26) 0.5(2) . .
C(25) C(24) C(23) C(22) 0.2(2) . .
C(27) C(24) C(23) C(22) 179.40(17) . .
C(27) C(24) C(25) C(26) -178.69(16) . .
C(21) C(26) C(25) C(24) -0.5(2) . .
C(24) C(23) C(22) C(21) -0.9(2) . .
Cl(1) C(35) C(35) Cl(1) 178.3(4) 2_755 2_755
